data_7209316
loop_
_publ_author_name
'Wiesch, A.'
'Bluhm, K.'

_publ_section_title
;
 Ag Sr (B7 O12): Das erste wasserfreie quarternaere Silber(I)-Borat mit
 vierfach koordiniertem Silber und einem neuartigen Boratanion
;
_journal_name_full
;
Zeitschrift fuer Naturforschung, Teil B. Anorganische Chemie, Organische
 Chemie (42,1987-)
;
_journal_page_first 227
_journal_page_last 230
_journal_volume 52
_journal_year 1997
_chemical_formula_sum 'Ag B7 O12 Sr'
_chemical_name_systematic 'Ag Sr (B7 O12)'
_space_group_IT_number 15
_symmetry_space_group_name_Hall '-C 2yc'
_symmetry_space_group_name_H-M 'C 1 2/c 1'
_cell_angle_alpha 90
_cell_angle_beta 92.52
_cell_angle_gamma 90
_cell_formula_units_Z 8
_cell_length_a 6.642
_cell_length_b 11.536
_cell_length_c 21.98
_cell_volume 1682.525
_citation_journal_id_ASTM ZNBSEN
_cod_data_source_file silver1-2_60.cif
_cod_data_source_block Ag1B7O12Sr1
_cod_original_formula_sum 'Ag1 B7 O12 Sr1'
_cod_database_code 7209316

loop_
_symmetry_equiv_pos_as_xyz
x,y,z
-x,y,-z+1/2
-x,-y,-z
x,-y,z-1/2
x+1/2,y+1/2,z
-x+1/2,y+1/2,-z+1/2
-x+1/2,-y+1/2,-z
x+1/2,-y+1/2,z-1/2

loop_
_atom_site_label
_atom_site_type_symbol
_atom_site_fract_x
_atom_site_fract_y
_atom_site_fract_z
_atom_site_occupancy
_atom_site_U_iso_or_equiv
O7 O-2 0.6 0.7703 0.4445 1 0.0
O13 O-2 0.2275 0.9343 0.2488 1 0.0
O3 O-2 0.0223 0.9 0.3329 1 0.0
B4 B+3 0.151 0.5802 0.4372 1 0.0
O11 O-2 0.5 0.7085 0.25 1 0.0
O5 O-2 0.3465 0.9156 0.4323 1 0.0
O6 O-2 -0.0393 0.6164 0.4288 1 0.0
Ag1 Ag+1 0.14011 0.59728 0.30167 1 0.0
O10 O-2 0.6942 0.9626 0.436 1 0.0
B3 B+3 0.1235 0.8448 0.212 1 0.0
Sr1 Sr+2 -0.00513 0.83476 0.44289 1 0.0
B2 B+3 0.5387 0.8809 0.4363 1 0.0
B1 B+3 -0.009 1.1679 0.4166 1 0.0
B5 B+3 -0.2036 0.5367 0.4083 1 0.0
O2 O-2 0.2618 0.7823 0.1748 1 0.0
O1 O-2 0.2968 0.6611 0.4474 1 0.0
B7 B+3 -0.3132 0.4541 0.3089 1 0.0
O9 O-2 0.4423 0.6841 0.352 1 0.0
O12 O-2 0 0.7679 0.25 1 0.0
O8 O-2 -0.1952 0.5284 0.341 1 0.0
O4 O-2 0.1051 1.0645 0.4317 1 0.0
B6 B+3 0.5641 0.7268 0.3087 1 0.0
